data_9004101
loop_
_publ_author_name
'Hawthorne, F. C.'

_publ_section_title
;
 A refinement of the crystal structure of adamite
;
_journal_name_full 'The Canadian Mineralogist'
_journal_page_first 143
_journal_page_last 148
_journal_volume 14
_journal_year 1976
_chemical_formula_sum 'As H O5 Zn2'
_chemical_name_mineral Adamite
_space_group_IT_number 58
_symmetry_space_group_name_Hall '-P 2 2n'
_symmetry_space_group_name_H-M 'P n n m'
_cell_angle_alpha 90
_cell_angle_beta 90
_cell_angle_gamma 90
_cell_formula_units_Z 4
_cell_length_a 8.304
_cell_length_b 8.530
_cell_length_c 6.047
_cell_volume 428.328
_database_code_amcsd 0005122
_exptl_crystal_density_diffrn 4.446
_cod_original_formula_sum 'Zn2 As O5 H'
_cod_database_code 9004101

loop_
_space_group_symop_operation_xyz
x,y,z
1/2+x,1/2-y,1/2+z
1/2-x,1/2+y,1/2-z
1/2-x,1/2+y,1/2+z
1/2+x,1/2-y,1/2-z
x,y,-z
-x,-y,z
-x,-y,-z

loop_
_atom_site_aniso_label
_atom_site_aniso_U_11
_atom_site_aniso_U_22
_atom_site_aniso_U_33
_atom_site_aniso_U_12
_atom_site_aniso_U_13
_atom_site_aniso_U_23
Zn1 0.00370 0.00440 0.00740 0.00010 0.00000 0.00000
Zn2 0.00620 0.00570 0.00650 0.00160 0.00000 0.00000
As 0.00320 0.00380 0.00600 0.00020 0.00000 0.00000
O1 0.00270 0.00370 0.01870 -0.00010 0.00000 0.00000
O2 0.00530 0.00530 0.00910 0.00040 0.00000 0.00000
O3 0.00510 0.00460 0.00750 -0.00010 0.00000 0.00000
O-H 0.00310 0.00600 0.01100 0.00090 -0.00050 -0.00280

loop_
_atom_site_label
_atom_site_fract_x
_atom_site_fract_y
_atom_site_fract_z
_atom_site_type_symbol
_atom_site_attached_hydrogens
Zn1 0.36530 0.36420 0.50000 Zn 0
Zn2 0.50000 0.00000 0.25260 Zn 0
As 0.24980 0.24380 0.00000 As 0
O1 0.10440 0.10410 0.00000 O 0
O2 0.42370 0.14780 0.00000 O 0
O3 0.23120 0.36030 0.22330 O 0
O-H 0.39330 0.12740 0.50000 O 1

loop_
_cod_changelog_entry_id
_cod_changelog_entry_author
_cod_changelog_entry_date
_cod_changelog_entry_text
1
;cod-tools version 3.8.0
Id: cif_guess_AMCSD_atom_types 9574 2023-05-10 09:00:05Z saulius
;
2023-05-10T18:48:40+03:00
;Derived atom types and hydrogen counts
from atom names that follow the AMCSD naming convention
(Wat == water, O-H == hydroxyl).
;
2
;cod-tools version 3.10.1
Id: cif_fix_AMCSD_aniso_labels 10200 2024-08-01 14:09:44Z saulius
;
2024-08-02T12:20:29+03:00
;Changed the following '_atom_site_aniso_label' values:
'OH' -> 'O-H'
;

loop_
_cod_related_entry_id
_cod_related_entry_database
_cod_related_entry_code
1 AMCSD 0005122
